data_1516069
loop_
_publ_author_name
'Persich, Peter'
'Kerschbaumer, Julia'
'Helling, Sandra'
'Hildmann, Barbara'
'Wibbeling, Birgit'
'Haufe, G\"unter'

_publ_section_title
;
 Transannular O-heterocyclization: a useful tool for the total synthesis
 of Murisolin and 16,19-cis-Murisolin.
;
_journal_issue 22
_journal_name_full 'Organic letters'
_journal_page_first 5628
_journal_page_last 5631
_journal_paper_doi 10.1021/ol302820c
_journal_volume 14
_journal_year 2012
_chemical_absolute_configuration ad
_chemical_formula_sum 'C21 H38 O4'
_chemical_formula_weight 354.51
_chemical_name_systematic
; 
 ? 
;
_space_group_IT_number 19
_symmetry_cell_setting orthorhombic
_symmetry_space_group_name_Hall 'P 2ac 2ab'
_symmetry_space_group_name_H-M 'P 21 21 21'
_atom_sites_solution_hydrogens geom
_atom_sites_solution_primary direct
_atom_sites_solution_secondary difmap
_audit_creation_method SHELXL-97
_cell_angle_alpha 90.00
_cell_angle_beta 90.00
_cell_angle_gamma 90.00
_cell_formula_units_Z 4
_cell_length_a 5.2688(2)
_cell_length_b 7.4978(5)
_cell_length_c 52.7860(20)
_cell_measurement_reflns_used 3618
_cell_measurement_temperature 223(2)
_cell_measurement_theta_max 68.25
_cell_measurement_theta_min 0.88
_cell_volume 2085.28(18)
_computing_cell_refinement 'Collect (Nonius B.V., 1998)'
_computing_data_collection 'Collect (Nonius B.V., 1998)'
_computing_data_reduction 'Denzo-SMN (Otwinowski & Minor, 1997)'
_computing_molecular_graphics 'XP (BrukerAXS, 2000)'
_computing_publication_material 'SHELXL-97 (Sheldrick, 1997)'
_computing_structure_refinement 'SHELXL-97 (Sheldrick, 1997)'
_computing_structure_solution 'SHELXS-97 (Sheldrick, 1990)'
_diffrn_ambient_temperature 223(2)
_diffrn_measured_fraction_theta_full 0.991
_diffrn_measured_fraction_theta_max 0.991
_diffrn_measurement_device_type 'Nonius KappaCCD APEXII'
_diffrn_measurement_method '\w and \f scans'
_diffrn_radiation_monochromator graphite
_diffrn_radiation_source 'fine-focus sealed tube'
_diffrn_radiation_type CuK\a
_diffrn_radiation_wavelength 1.54178
_diffrn_reflns_av_R_equivalents 0.058
_diffrn_reflns_av_sigmaI/netI 0.0225
_diffrn_reflns_limit_h_max 6
_diffrn_reflns_limit_h_min -6
_diffrn_reflns_limit_k_max 8
_diffrn_reflns_limit_k_min -8
_diffrn_reflns_limit_l_max 62
_diffrn_reflns_limit_l_min -61
_diffrn_reflns_number 28582
_diffrn_reflns_theta_full 67.35
_diffrn_reflns_theta_max 67.35
_diffrn_reflns_theta_min 5.03
_exptl_absorpt_coefficient_mu 0.600
_exptl_absorpt_correction_T_max 0.9822
_exptl_absorpt_correction_T_min 0.6453
_exptl_absorpt_correction_type multi-scan
_exptl_absorpt_process_details 'Denzo (Otwinowski, Borek, Majewski & Minor, 2003)'
_exptl_crystal_colour colourless
_exptl_crystal_density_diffrn 1.129
_exptl_crystal_density_method 'not measured'
_exptl_crystal_description needle
_exptl_crystal_F_000 784
_exptl_crystal_size_max 0.80
_exptl_crystal_size_mid 0.10
_exptl_crystal_size_min 0.03
_refine_diff_density_max 0.116
_refine_diff_density_min -0.139
_refine_diff_density_rms 0.032
_refine_ls_abs_structure_details 'Flack H D (1983), Acta Cryst. A39, 876-881'
_refine_ls_abs_structure_Flack -0.1(2)
_refine_ls_extinction_method none
_refine_ls_goodness_of_fit_ref 1.020
_refine_ls_hydrogen_treatment constr
_refine_ls_matrix_type full
_refine_ls_number_parameters 228
_refine_ls_number_reflns 3666
_refine_ls_number_restraints 0
_refine_ls_restrained_S_all 1.020
_refine_ls_R_factor_all 0.0425
_refine_ls_R_factor_gt 0.0367
_refine_ls_shift/su_max 0.000
_refine_ls_shift/su_mean 0.000
_refine_ls_structure_factor_coef Fsqd
_refine_ls_weighting_details 'calc w=1/[\s^2^(Fo^2^)+(0.0659P)^2^+0.2811P] where P=(Fo^2^+2Fc^2^)/3'
_refine_ls_weighting_scheme calc
_refine_ls_wR_factor_gt 0.0980
_refine_ls_wR_factor_ref 0.1047
_reflns_number_gt 3345
_reflns_number_total 3666
_reflns_threshold_expression >2sigma(I)
_cod_data_source_file ol302820c_si_002.cif
_cod_data_source_block haf5612
_cod_original_sg_symbol_H-M P212121
_cod_database_code 1516069

loop_
_symmetry_equiv_pos_as_xyz
'x, y, z'
'-x+1/2, -y, z+1/2'
'-x, y+1/2, -z+1/2'
'x+1/2, -y+1/2, -z'

loop_
_atom_site_label
_atom_site_type_symbol
_atom_site_fract_x
_atom_site_fract_y
_atom_site_fract_z
_atom_site_U_iso_or_equiv
_atom_site_adp_type
_atom_site_occupancy
_atom_site_symmetry_multiplicity
_atom_site_calc_flag
_atom_site_refinement_flags
O1 O 0.0577(2) 1.01499(16) -0.02597(2) 0.0443(3) Uani 1 1 d .
C1 C -0.0638(3) 0.9918(2) -0.00680(3) 0.0366(4) Uani 1 1 d .
C2 C -0.3159(3) 1.0683(2) 0.00042(3) 0.0442(4) Uani 1 1 d .
H2A H -0.4551 1.0027 -0.0076 0.053 Uiso 1 1 calc R
H2B H -0.3276 1.1945 -0.0043 0.053 Uiso 1 1 calc R
C3 C -0.3205(3) 1.0450(3) 0.02903(3) 0.0469(4) Uani 1 1 d .
H3A H -0.4938 1.0276 0.0353 0.056 Uiso 1 1 calc R
H3B H -0.2445 1.1478 0.0376 0.056 Uiso 1 1 calc R
O4 O 0.0273(2) 0.88847(15) 0.012050(19) 0.0396(3) Uani 1 1 d .
C4 C -0.1602(3) 0.8774(2) 0.03257(3) 0.0376(4) Uani 1 1 d .
H4 H -0.2681 0.7708 0.0300 0.045 Uiso 1 1 calc R
O5 O 0.1191(2) 0.69835(16) 0.05845(2) 0.0459(3) Uani 1 1 d .
C5 C -0.0247(3) 0.8614(2) 0.05745(3) 0.0393(4) Uani 1 1 d .
H5 H 0.0910 0.9643 0.0596 0.047 Uiso 1 1 calc R
C6 C -0.2132(4) 0.8548(2) 0.07966(3) 0.0461(4) Uani 1 1 d .
H6A H -0.2139 0.9676 0.0891 0.055 Uiso 1 1 calc R
H6B H -0.3856 0.8293 0.0737 0.055 Uiso 1 1 calc R
C7 C -0.1112(3) 0.7030(2) 0.09590(3) 0.0444(4) Uani 1 1 d .
H7A H 0.0184 0.7455 0.1078 0.053 Uiso 1 1 calc R
H7B H -0.2477 0.6448 0.1054 0.053 Uiso 1 1 calc R
C8 C 0.0012(3) 0.5789(2) 0.07638(3) 0.0398(4) Uani 1 1 d .
H8 H -0.1372 0.5127 0.0679 0.048 Uiso 1 1 calc R
O9 O 0.2768(3) 0.33129(17) 0.06594(2) 0.0563(4) Uani 1 1 d .
H9 H 0.3653 0.3869 0.0556 0.084 Uiso 1 1 calc R
C9 C 0.1989(3) 0.4482(2) 0.08562(3) 0.0398(4) Uani 1 1 d .
H9A H 0.3486 0.5160 0.0916 0.048 Uiso 1 1 calc R
C10 C 0.1025(3) 0.3328(2) 0.10725(3) 0.0433(4) Uani 1 1 d .
H10A H 0.0614 0.4095 0.1217 0.052 Uiso 1 1 calc R
H10B H -0.0541 0.2732 0.1019 0.052 Uiso 1 1 calc R
C11 C 0.2928(4) 0.1930(2) 0.11561(3) 0.0473(4) Uani 1 1 d .
H11A H 0.4489 0.2538 0.1208 0.057 Uiso 1 1 calc R
H11B H 0.3347 0.1181 0.1010 0.057 Uiso 1 1 calc R
C12 C 0.2069(4) 0.0728(2) 0.13709(3) 0.0432(4) Uani 1 1 d .
H12A H 0.0415 0.0209 0.1328 0.052 Uiso 1 1 calc R
H12B H 0.1860 0.1442 0.1525 0.052 Uiso 1 1 calc R
C13 C 0.3953(4) -0.0763(3) 0.14215(3) 0.0452(4) Uani 1 1 d .
H13A H 0.4278 -0.1386 0.1262 0.054 Uiso 1 1 calc R
H13B H 0.5558 -0.0227 0.1476 0.054 Uiso 1 1 calc R
C14 C 0.3162(4) -0.2136(2) 0.16181(3) 0.0452(4) Uani 1 1 d .
H14A H 0.2944 -0.1540 0.1782 0.054 Uiso 1 1 calc R
H14B H 0.1520 -0.2644 0.1569 0.054 Uiso 1 1 calc R
C15 C 0.5075(4) -0.3632(2) 0.16472(3) 0.0499(4) Uani 1 1 d .
H15A H 0.6713 -0.3110 0.1694 0.060 Uiso 1 1 calc R
H15B H 0.5292 -0.4212 0.1482 0.060 Uiso 1 1 calc R
C16 C 0.4395(4) -0.5046(2) 0.18408(4) 0.0491(4) Uani 1 1 d .
H16A H 0.2771 -0.5588 0.1793 0.059 Uiso 1 1 calc R
H16B H 0.4167 -0.4473 0.2006 0.059 Uiso 1 1 calc R
C17 C 0.6375(4) -0.6507(2) 0.18658(3) 0.0481(4) Uani 1 1 d .
H17A H 0.6593 -0.7082 0.1700 0.058 Uiso 1 1 calc R
H17B H 0.8001 -0.5961 0.1912 0.058 Uiso 1 1 calc R
C18 C 0.5731(4) -0.7924(2) 0.20603(3) 0.0497(4) Uani 1 1 d .
H18A H 0.5516 -0.7347 0.2225 0.060 Uiso 1 1 calc R
H18B H 0.4101 -0.8465 0.2014 0.060 Uiso 1 1 calc R
C19 C 0.7688(3) -0.9391(2) 0.20863(3) 0.0469(4) Uani 1 1 d .
H19A H 0.9325 -0.8853 0.2130 0.056 Uiso 1 1 calc R
H19B H 0.7883 -0.9986 0.1922 0.056 Uiso 1 1 calc R
C20 C 0.7029(4) -1.0779(3) 0.22842(4) 0.0549(5) Uani 1 1 d .
H20A H 0.6824 -1.0183 0.2448 0.066 Uiso 1 1 calc R
H20B H 0.5396 -1.1321 0.2240 0.066 Uiso 1 1 calc R
C21 C 0.8981(5) -1.2240(3) 0.23118(5) 0.0706(6) Uani 1 1 d .
H21A H 0.9216 -1.2830 0.2150 0.106 Uiso 1 1 calc R
H21B H 0.8402 -1.3100 0.2436 0.106 Uiso 1 1 calc R
H21C H 1.0579 -1.1728 0.2367 0.106 Uiso 1 1 calc R

loop_
_atom_site_aniso_label
_atom_site_aniso_U_11
_atom_site_aniso_U_22
_atom_site_aniso_U_33
_atom_site_aniso_U_23
_atom_site_aniso_U_13
_atom_site_aniso_U_12
O1 0.0495(7) 0.0425(7) 0.0411(6) 0.0010(5) 0.0023(5) 0.0040(6)
C1 0.0403(8) 0.0290(7) 0.0406(8) -0.0018(6) -0.0043(7) 0.0004(7)
C2 0.0392(9) 0.0419(9) 0.0517(10) 0.0021(8) -0.0044(8) 0.0086(8)
C3 0.0421(9) 0.0481(10) 0.0504(10) 0.0025(8) 0.0051(8) 0.0127(8)
O4 0.0419(6) 0.0382(6) 0.0388(6) 0.0035(5) 0.0033(5) 0.0093(5)
C4 0.0375(8) 0.0337(8) 0.0416(8) 0.0021(7) 0.0034(7) -0.0006(7)
O5 0.0484(7) 0.0449(7) 0.0445(6) 0.0112(5) 0.0112(5) 0.0144(6)
C5 0.0408(9) 0.0336(8) 0.0434(8) 0.0002(7) 0.0005(7) 0.0030(7)
C6 0.0486(9) 0.0437(9) 0.0460(9) -0.0007(8) 0.0074(8) 0.0088(8)
C7 0.0470(9) 0.0471(10) 0.0391(8) 0.0029(7) 0.0040(7) 0.0059(8)
C8 0.0438(9) 0.0384(9) 0.0372(8) 0.0020(7) 0.0020(7) 0.0016(8)
O9 0.0748(9) 0.0449(7) 0.0492(7) 0.0069(5) 0.0196(6) 0.0124(7)
C9 0.0417(8) 0.0372(8) 0.0406(8) 0.0035(7) 0.0024(7) 0.0024(7)
C10 0.0467(9) 0.0420(9) 0.0412(8) 0.0056(7) 0.0043(7) 0.0023(8)
C11 0.0472(9) 0.0465(10) 0.0481(10) 0.0099(8) 0.0034(8) 0.0049(9)
C12 0.0472(9) 0.0419(9) 0.0407(9) 0.0017(7) 0.0028(7) 0.0027(8)
C13 0.0464(9) 0.0442(9) 0.0449(9) 0.0068(7) 0.0022(8) 0.0017(8)
C14 0.0468(9) 0.0433(9) 0.0455(9) 0.0052(7) 0.0020(8) 0.0004(8)
C15 0.0518(10) 0.0448(10) 0.0531(10) 0.0071(8) 0.0062(8) 0.0038(9)
C16 0.0502(10) 0.0425(10) 0.0547(10) 0.0071(8) 0.0064(8) 0.0023(9)
C17 0.0501(10) 0.0420(9) 0.0523(10) 0.0070(8) 0.0048(8) 0.0022(8)
C18 0.0520(10) 0.0463(10) 0.0508(10) 0.0070(8) 0.0060(8) 0.0044(9)
C19 0.0470(10) 0.0460(10) 0.0476(10) 0.0056(8) -0.0009(8) 0.0007(8)
C20 0.0584(11) 0.0511(11) 0.0553(11) 0.0121(9) 0.0021(9) 0.0035(10)
C21 0.0736(14) 0.0638(14) 0.0742(14) 0.0214(11) -0.0023(12) 0.0121(13)

loop_
_atom_type_symbol
_atom_type_description
_atom_type_scat_dispersion_real
_atom_type_scat_dispersion_imag
_atom_type_scat_source
C C 0.0181 0.0091 'International Tables Vol C Tables 4.2.6.8 and 6.1.1.4'
H H 0.0000 0.0000 'International Tables Vol C Tables 4.2.6.8 and 6.1.1.4'
O O 0.0492 0.0322 'International Tables Vol C Tables 4.2.6.8 and 6.1.1.4'

loop_
_geom_angle_atom_site_label_1
_geom_angle_atom_site_label_2
_geom_angle_atom_site_label_3
_geom_angle
O1 C1 O4 120.75(14)
O1 C1 C2 128.85(15)
O4 C1 C2 110.37(14)
C1 C2 C3 102.88(13)
C1 C2 H2A 111.2
C3 C2 H2A 111.2
C1 C2 H2B 111.2
C3 C2 H2B 111.2
H2A C2 H2B 109.1
C2 C3 C4 101.97(14)
C2 C3 H3A 111.4
C4 C3 H3A 111.4
C2 C3 H3B 111.4
C4 C3 H3B 111.4
H3A C3 H3B 109.2
C1 O4 C4 109.71(12)
O4 C4 C5 109.27(13)
O4 C4 C3 103.62(12)
C5 C4 C3 115.87(14)
O4 C4 H4 109.3
C5 C4 H4 109.3
C3 C4 H4 109.3
C5 O5 C8 108.97(11)
O5 C5 C4 110.52(13)
O5 C5 C6 106.53(13)
C4 C5 C6 111.29(14)
O5 C5 H5 109.5
C4 C5 H5 109.5
C6 C5 H5 109.5
C7 C6 C5 103.05(13)
C7 C6 H6A 111.2
C5 C6 H6A 111.2
C7 C6 H6B 111.2
C5 C6 H6B 111.2
H6A C6 H6B 109.1
C8 C7 C6 102.41(13)
C8 C7 H7A 111.3
C6 C7 H7A 111.3
C8 C7 H7B 111.3
C6 C7 H7B 111.3
H7A C7 H7B 109.2
O5 C8 C7 103.50(13)
O5 C8 C9 108.53(13)
C7 C8 C9 116.73(14)
O5 C8 H8 109.3
C7 C8 H8 109.3
C9 C8 H8 109.3
C9 O9 H9 109.5
O9 C9 C8 111.30(13)
O9 C9 C10 107.15(13)
C8 C9 C10 112.44(14)
O9 C9 H9A 108.6
C8 C9 H9A 108.6
C10 C9 H9A 108.6
C11 C10 C9 113.04(14)
C11 C10 H10A 109.0
C9 C10 H10A 109.0
C11 C10 H10B 109.0
C9 C10 H10B 109.0
H10A C10 H10B 107.8
C10 C11 C12 115.51(15)
C10 C11 H11A 108.4
C12 C11 H11A 108.4
C10 C11 H11B 108.4
C12 C11 H11B 108.4
H11A C11 H11B 107.5
C11 C12 C13 111.94(14)
C11 C12 H12A 109.2
C13 C12 H12A 109.2
C11 C12 H12B 109.2
C13 C12 H12B 109.2
H12A C12 H12B 107.9
C14 C13 C12 116.07(14)
C14 C13 H13A 108.3
C12 C13 H13A 108.3
C14 C13 H13B 108.3
C12 C13 H13B 108.3
H13A C13 H13B 107.4
C15 C14 C13 112.83(15)
C15 C14 H14A 109.0
C13 C14 H14A 109.0
C15 C14 H14B 109.0
C13 C14 H14B 109.0
H14A C14 H14B 107.8
C14 C15 C16 115.40(15)
C14 C15 H15A 108.4
C16 C15 H15A 108.4
C14 C15 H15B 108.4
C16 C15 H15B 108.4
H15A C15 H15B 107.5
C15 C16 C17 113.63(15)
C15 C16 H16A 108.8
C17 C16 H16A 108.8
C15 C16 H16B 108.8
C17 C16 H16B 108.8
H16A C16 H16B 107.7
C18 C17 C16 114.24(15)
C18 C17 H17A 108.7
C16 C17 H17A 108.7
C18 C17 H17B 108.7
C16 C17 H17B 108.7
H17A C17 H17B 107.6
C19 C18 C17 114.72(15)
C19 C18 H18A 108.6
C17 C18 H18A 108.6
C19 C18 H18B 108.6
C17 C18 H18B 108.6
H18A C18 H18B 107.6
C18 C19 C20 113.95(15)
C18 C19 H19A 108.8
C20 C19 H19A 108.8
C18 C19 H19B 108.8
C20 C19 H19B 108.8
H19A C19 H19B 107.7
C21 C20 C19 114.14(16)
C21 C20 H20A 108.7
C19 C20 H20A 108.7
C21 C20 H20B 108.7
C19 C20 H20B 108.7
H20A C20 H20B 107.6
C20 C21 H21A 109.5
C20 C21 H21B 109.5
H21A C21 H21B 109.5
C20 C21 H21C 109.5
H21A C21 H21C 109.5
H21B C21 H21C 109.5

loop_
_geom_bond_atom_site_label_1
_geom_bond_atom_site_label_2
_geom_bond_distance
O1 C1 1.2099(19)
C1 O4 1.3491(18)
C1 C2 1.496(2)
C2 C3 1.521(2)
C2 H2A 0.9800
C2 H2B 0.9800
C3 C4 1.526(2)
C3 H3A 0.9800
C3 H3B 0.9800
O4 C4 1.4682(19)
C4 C5 1.500(2)
C4 H4 0.9900
O5 C5 1.4395(19)
O5 C8 1.4435(19)
C5 C6 1.537(2)
C5 H5 0.9900
C6 C7 1.523(2)
C6 H6A 0.9800
C6 H6B 0.9800
C7 C8 1.510(2)
C7 H7A 0.9800
C7 H7B 0.9800
C8 C9 1.511(2)
C8 H8 0.9900
O9 C9 1.420(2)
O9 H9 0.8300
C9 C10 1.519(2)
C9 H9A 0.9900
C10 C11 1.516(2)
C10 H10A 0.9800
C10 H10B 0.9800
C11 C12 1.518(2)
C11 H11A 0.9800
C11 H11B 0.9800
C12 C13 1.519(2)
C12 H12A 0.9800
C12 H12B 0.9800
C13 C14 1.520(2)
C13 H13A 0.9800
C13 H13B 0.9800
C14 C15 1.516(2)
C14 H14A 0.9800
C14 H14B 0.9800
C15 C16 1.515(2)
C15 H15A 0.9800
C15 H15B 0.9800
C16 C17 1.519(2)
C16 H16A 0.9800
C16 H16B 0.9800
C17 C18 1.516(2)
C17 H17A 0.9800
C17 H17B 0.9800
C18 C19 1.514(2)
C18 H18A 0.9800
C18 H18B 0.9800
C19 C20 1.515(3)
C19 H19A 0.9800
C19 H19B 0.9800
C20 C21 1.509(3)
C20 H20A 0.9800
C20 H20B 0.9800
C21 H21A 0.9700
C21 H21B 0.9700
C21 H21C 0.9700

loop_
_geom_torsion_atom_site_label_1
_geom_torsion_atom_site_label_2
_geom_torsion_atom_site_label_3
_geom_torsion_atom_site_label_4
_geom_torsion
O1 C1 C2 C3 -160.52(17)
O4 C1 C2 C3 17.74(17)
C1 C2 C3 C4 -30.43(17)
O1 C1 O4 C4 -177.97(14)
C2 C1 O4 C4 3.61(16)
C1 O4 C4 C5 -147.53(13)
C1 O4 C4 C3 -23.45(16)
C2 C3 C4 O4 32.87(16)
C2 C3 C4 C5 152.54(15)
C8 O5 C5 C4 -110.13(15)
C8 O5 C5 C6 10.89(17)
O4 C4 C5 O5 -63.49(16)
C3 C4 C5 O5 179.97(13)
O4 C4 C5 C6 178.36(13)
C3 C4 C5 C6 61.82(18)
O5 C5 C6 C7 14.18(17)
C4 C5 C6 C7 134.71(14)
C5 C6 C7 C8 -32.47(17)
C5 O5 C8 C7 -31.85(17)
C5 O5 C8 C9 -156.49(13)
C6 C7 C8 O5 39.62(17)
C6 C7 C8 C9 158.76(14)
O5 C8 C9 O9 -67.61(17)
C7 C8 C9 O9 175.99(15)
O5 C8 C9 C10 172.16(13)
C7 C8 C9 C10 55.8(2)
O9 C9 C10 C11 53.71(19)
C8 C9 C10 C11 176.31(15)
C9 C10 C11 C12 -179.69(15)
C10 C11 C12 C13 173.31(15)
C11 C12 C13 C14 -174.95(16)
C12 C13 C14 C15 176.84(15)
C13 C14 C15 C16 179.98(16)
C14 C15 C16 C17 -179.38(16)
C15 C16 C17 C18 179.56(17)
C16 C17 C18 C19 179.83(16)
C17 C18 C19 C20 179.14(17)
C18 C19 C20 C21 -179.71(18)
